data_1508754
loop_
_publ_author_name
'Cassani, Carlo'
'Melchiorre, Paolo'

_publ_section_title
;
 Direct catalytic enantioselective vinylogous aldol reaction of
 \a-branched enals with isatins.
;
_journal_issue 21
_journal_name_full 'Organic letters'
_journal_page_first 5590
_journal_page_last 5593
_journal_paper_doi 10.1021/ol302711w
_journal_volume 14
_journal_year 2012
_chemical_absolute_configuration ad
_chemical_formula_sum 'C27 H24 Cl N O3'
_chemical_formula_weight 445.92
_chemical_name_systematic
; 
 ? 
;
_space_group_IT_number 19
_symmetry_cell_setting orthorhombic
_symmetry_space_group_name_Hall 'P 2ac 2ab'
_symmetry_space_group_name_H-M 'P 21 21 21'
_atom_sites_solution_hydrogens geom
_atom_sites_solution_primary direct
_atom_sites_solution_secondary difmap
_audit_creation_method SHELXL-97
_cell_angle_alpha 90.00
_cell_angle_beta 90.00
_cell_angle_gamma 90.00
_cell_formula_units_Z 4
_cell_length_a 9.784
_cell_length_b 13.467
_cell_length_c 16.619
_cell_measurement_reflns_used 8872
_cell_measurement_temperature 100(2)
_cell_measurement_theta_max 35.24
_cell_measurement_theta_min 2.42
_cell_volume 2189.738
_computing_cell_refinement 'Bruker APEX2 v2011.4-0'
_computing_data_collection 'Bruker APEX2 v2011.4-0'
_computing_data_reduction 'Bruker SAINT V7.60A'
_computing_molecular_graphics 'Bruker SHELXTL'
_computing_publication_material 'Bruker SHELXTL'
_computing_structure_refinement 'SHELXS-97 (Sheldrick, 2008)'
_computing_structure_solution Sir2011
_diffrn_ambient_temperature 100(2)
_diffrn_detector_area_resol_mean 512
_diffrn_detector_type '4K CCD area detector APEX II'
_diffrn_measured_fraction_theta_full 0.982
_diffrn_measured_fraction_theta_max 0.982
_diffrn_measurement_device_type 'APEX DUO Kappa 4-axis goniometer'
_diffrn_measurement_method
;
 Fullsphere data collection, phi and omega scans
;
_diffrn_measurement_specimen_support 'magnetic support whith MicroMount'
_diffrn_radiation_monochromator 'Quazar MX Multilayer Optics'
_diffrn_radiation_type MoK\a
_diffrn_radiation_wavelength 0.71073
_diffrn_reflns_av_R_equivalents 0.0447
_diffrn_reflns_av_sigmaI/netI 0.0511
_diffrn_reflns_limit_h_max 16
_diffrn_reflns_limit_h_min -11
_diffrn_reflns_limit_k_max 22
_diffrn_reflns_limit_k_min -22
_diffrn_reflns_limit_l_max 27
_diffrn_reflns_limit_l_min -28
_diffrn_reflns_number 29424
_diffrn_reflns_theta_full 37.20
_diffrn_reflns_theta_max 37.20
_diffrn_reflns_theta_min 1.95
_diffrn_source 'Micorfocus source E025 IuS'
_diffrn_source_current 0.6
_diffrn_source_power 50
_diffrn_source_size '0.2 mm x 0.2 mm fine focus'
_diffrn_source_type 'Bruker APEX DUO'
_exptl_absorpt_coefficient_mu 0.205
_exptl_absorpt_correction_T_max 0.9898
_exptl_absorpt_correction_T_min 0.9602
_exptl_absorpt_correction_type empirical
_exptl_absorpt_process_details
; 
 SADABS Version 2008/1 Bruker-Nonius
 Blessing, Acta Cryst. (1995) A51 33-38
;
_exptl_crystal_colour colourless
_exptl_crystal_density_diffrn 1.353
_exptl_crystal_density_method 'not measured'
_exptl_crystal_description block
_exptl_crystal_F_000 936
_exptl_crystal_size_max 0.20
_exptl_crystal_size_mid 0.10
_exptl_crystal_size_min 0.05
_refine_diff_density_max 0.409
_refine_diff_density_min -0.263
_refine_diff_density_rms 0.055
_refine_ls_abs_structure_details 'Flack H D (1983), Acta Cryst. A39, 876-881'
_refine_ls_abs_structure_Flack 0.01(3)
_refine_ls_extinction_method none
_refine_ls_goodness_of_fit_ref 1.030
_refine_ls_hydrogen_treatment noref
_refine_ls_matrix_type full
_refine_ls_number_parameters 291
_refine_ls_number_reflns 10964
_refine_ls_number_restraints 0
_refine_ls_restrained_S_all 1.030
_refine_ls_R_factor_all 0.0525
_refine_ls_R_factor_gt 0.0416
_refine_ls_shift/su_max 0.001
_refine_ls_shift/su_mean 0.000
_refine_ls_structure_factor_coef Fsqd
_refine_ls_weighting_details 'calc w=1/[\s^2^(Fo^2^)+(0.0533P)^2^+0.1760P] where P=(Fo^2^+2Fc^2^)/3'
_refine_ls_weighting_scheme calc
_refine_ls_wR_factor_gt 0.1008
_refine_ls_wR_factor_ref 0.1070
_reflns_number_gt 9440
_reflns_number_total 10964
_reflns_threshold_expression >2sigma(I)
_cod_data_source_file ol302711w_si_002.cif
_cod_data_source_block mo_csh1114_0m
_cod_depositor_comments
;
The following automatic conversions were performed:
'_diffrn_measurement_specimen_suppport' tag replaced with
'_diffrn_measurement_specimen_support'.

Automatic conversion script
Id: cif_correct_tags 1440 2010-10-19 06:21:57Z saulius 

The following automatic conversions were performed:

'_symmetry_cell_setting' value 'Orthorhombic' changed to
'orthorhombic' according to
/home/saulius/struct/CIF-dictionaries/cif_core.dic dictionary named
'cif_core.dic' version 2.4.2 from 2011-04-26.

Automatic conversion script
Id: cif_fix_values 1891 2012-01-12 08:04:46Z andrius 
;
_cod_original_cell_volume 2189.7
_cod_original_sg_symbol_H-M P2(1)2(1)2(1)
_cod_database_code 1508754

loop_
_symmetry_equiv_pos_as_xyz
'x, y, z'
'-x+1/2, -y, z+1/2'
'x+1/2, -y+1/2, -z'
'-x, y+1/2, -z+1/2'

loop_
_atom_site_label
_atom_site_type_symbol
_atom_site_fract_x
_atom_site_fract_y
_atom_site_fract_z
_atom_site_U_iso_or_equiv
_atom_site_adp_type
_atom_site_occupancy
_atom_site_symmetry_multiplicity
_atom_site_calc_flag
_atom_site_refinement_flags
C1 C 0.01120(11) 0.90718(8) 0.85290(6) 0.01659(18) Uani 1 1 d .
C2 C 0.09607(11) 0.88198(8) 0.91708(6) 0.01534(17) Uani 1 1 d .
H2 H 0.0681 0.8910 0.9701 0.018 Uiso 1 1 calc R
C3 C 0.22335(11) 0.84305(7) 0.89930(6) 0.01326(15) Uani 1 1 d .
C4 C 0.34253(11) 0.81455(7) 0.95273(5) 0.01319(16) Uani 1 1 d .
C5 C 0.44978(11) 0.77945(8) 0.89044(6) 0.01460(16) Uani 1 1 d .
C6 C 0.26076(11) 0.82681(8) 0.81916(6) 0.01408(16) Uani 1 1 d .
C7 C 0.17492(12) 0.84903(8) 0.75539(6) 0.01691(18) Uani 1 1 d .
H7 H 0.2010 0.8368 0.7025 0.020 Uiso 1 1 calc R
C8 C 0.04762(12) 0.89059(8) 0.77341(6) 0.01796(18) Uani 1 1 d .
H8 H -0.0125 0.9071 0.7322 0.022 Uiso 1 1 calc R
C9 C 0.46326(13) 0.75837(8) 0.74154(6) 0.01773(18) Uani 1 1 d .
H9A H 0.4022 0.7182 0.7091 0.021 Uiso 1 1 calc R
H9B H 0.5424 0.7182 0.7547 0.021 Uiso 1 1 calc R
C10 C 0.50866(11) 0.84729(8) 0.69318(6) 0.01548(17) Uani 1 1 d .
C11 C 0.58804(13) 0.92148(9) 0.72879(7) 0.0200(2) Uani 1 1 d .
H11 H 0.6116 0.9166 0.7829 0.024 Uiso 1 1 calc R
C12 C 0.63191(13) 1.00237(9) 0.68401(7) 0.0226(2) Uani 1 1 d .
H12 H 0.6845 1.0515 0.7082 0.027 Uiso 1 1 calc R
C13 C 0.59759(14) 1.01031(8) 0.60304(7) 0.0218(2) Uani 1 1 d .
H13 H 0.6264 1.0648 0.5732 0.026 Uiso 1 1 calc R
C14 C 0.52015(13) 0.93633(9) 0.56725(7) 0.0204(2) Uani 1 1 d .
H14 H 0.4980 0.9410 0.5130 0.024 Uiso 1 1 calc R
C15 C 0.47517(12) 0.85499(8) 0.61186(6) 0.01710(18) Uani 1 1 d .
H15 H 0.4228 0.8059 0.5874 0.021 Uiso 1 1 calc R
C16 C 0.40404(11) 0.90251(7) 1.00209(6) 0.01431(16) Uani 1 1 d .
H16 H 0.4942 0.8817 1.0215 0.017 Uiso 1 1 calc R
C17 C 0.31704(11) 0.92348(8) 1.07423(6) 0.01506(17) Uani 1 1 d .
H17 H 0.2319 0.9520 1.0650 0.018 Uiso 1 1 calc R
C18 C 0.35099(12) 0.90483(8) 1.15098(6) 0.01574(17) Uani 1 1 d .
C19 C 0.48510(15) 0.86488(12) 1.17985(7) 0.0305(3) Uani 1 1 d .
H19A H 0.5582 0.8967 1.1512 0.046 Uiso 1 1 calc R
H19B H 0.4886 0.7946 1.1705 0.046 Uiso 1 1 calc R
H19C H 0.4945 0.8777 1.2364 0.046 Uiso 1 1 calc R
C20 C 0.24336(13) 0.92261(9) 1.21132(6) 0.0203(2) Uani 1 1 d .
H20 H 0.1638 0.9542 1.1945 0.024 Uiso 1 1 calc R
C21 C 0.42442(13) 0.99574(8) 0.94923(6) 0.0191(2) Uani 1 1 d .
H21A H 0.4936 0.9820 0.9089 0.023 Uiso 1 1 calc R
H21B H 0.3397 1.0105 0.9214 0.023 Uiso 1 1 calc R
C22 C 0.46730(12) 1.08547(8) 0.99775(6) 0.01599(17) Uani 1 1 d .
C23 C 0.37434(12) 1.16118(8) 1.01344(7) 0.01917(19) Uani 1 1 d .
H23 H 0.2866 1.1576 0.9921 0.023 Uiso 1 1 calc R
C24 C 0.41123(14) 1.24227(9) 1.06071(7) 0.0221(2) Uani 1 1 d .
H24 H 0.3481 1.2924 1.0706 0.027 Uiso 1 1 calc R
C25 C 0.54163(15) 1.24860(9) 1.09306(6) 0.0231(2) Uani 1 1 d .
H25 H 0.5661 1.3025 1.1249 0.028 Uiso 1 1 calc R
C26 C 0.63528(14) 1.17349(9) 1.07736(7) 0.0226(2) Uani 1 1 d .
H26 H 0.7229 1.1772 1.0988 0.027 Uiso 1 1 calc R
C27 C 0.59869(12) 1.09274(9) 1.02979(7) 0.01997(19) Uani 1 1 d .
H27 H 0.6624 1.0432 1.0193 0.024 Uiso 1 1 calc R
Cl1 Cl -0.14586(3) 0.96307(2) 0.873808(17) 0.02390(6) Uani 1 1 d .
N1 N 0.39376(10) 0.78654(7) 0.81563(5) 0.01489(15) Uani 1 1 d .
O1 O 0.31740(9) 0.73040(6) 1.00209(5) 0.01683(14) Uani 1 1 d .
H1 H 0.2475 0.7394 1.0283 0.025 Uiso 1 1 calc R
O2 O 0.56506(9) 0.75007(7) 0.90540(5) 0.01986(15) Uani 1 1 d .
O3 O 0.25204(12) 0.89853(8) 1.28198(5) 0.0298(2) Uani 1 1 d .

loop_
_atom_site_aniso_label
_atom_site_aniso_U_11
_atom_site_aniso_U_22
_atom_site_aniso_U_33
_atom_site_aniso_U_23
_atom_site_aniso_U_13
_atom_site_aniso_U_12
C1 0.0145(4) 0.0168(4) 0.0184(4) -0.0013(3) -0.0037(3) -0.0002(4)
C2 0.0143(4) 0.0169(4) 0.0148(3) -0.0014(3) -0.0018(3) -0.0005(3)
C3 0.0136(4) 0.0132(4) 0.0129(3) -0.0003(3) -0.0015(3) -0.0021(3)
C4 0.0143(4) 0.0136(4) 0.0117(3) 0.0011(3) -0.0002(3) 0.0008(3)
C5 0.0161(4) 0.0138(4) 0.0139(3) 0.0012(3) 0.0004(3) 0.0002(3)
C6 0.0153(4) 0.0139(4) 0.0131(3) 0.0005(3) -0.0005(3) -0.0007(3)
C7 0.0197(5) 0.0185(4) 0.0125(3) 0.0014(3) -0.0019(3) -0.0022(4)
C8 0.0176(5) 0.0195(4) 0.0168(4) 0.0010(3) -0.0052(3) -0.0009(4)
C9 0.0223(5) 0.0170(4) 0.0139(3) -0.0001(3) 0.0048(3) 0.0013(4)
C10 0.0142(4) 0.0180(4) 0.0142(3) 0.0010(3) 0.0024(3) 0.0025(3)
C11 0.0182(5) 0.0237(5) 0.0181(4) -0.0021(4) 0.0003(3) -0.0022(4)
C12 0.0193(5) 0.0214(5) 0.0271(5) -0.0026(4) 0.0045(4) -0.0029(4)
C13 0.0215(5) 0.0170(4) 0.0267(5) 0.0033(4) 0.0081(4) 0.0018(4)
C14 0.0223(5) 0.0209(5) 0.0178(4) 0.0030(3) 0.0036(4) 0.0040(4)
C15 0.0176(5) 0.0195(4) 0.0141(4) -0.0006(3) 0.0016(3) 0.0015(4)
C16 0.0143(4) 0.0159(4) 0.0127(3) 0.0005(3) -0.0016(3) -0.0002(3)
C17 0.0150(4) 0.0154(4) 0.0148(3) -0.0010(3) -0.0010(3) -0.0002(3)
C18 0.0190(4) 0.0139(4) 0.0143(3) -0.0008(3) -0.0008(3) 0.0021(4)
C19 0.0326(7) 0.0387(7) 0.0202(5) -0.0027(5) -0.0080(5) 0.0185(6)
C20 0.0232(5) 0.0194(5) 0.0182(4) -0.0018(3) 0.0024(4) -0.0040(4)
C21 0.0254(6) 0.0173(4) 0.0145(4) 0.0013(3) -0.0031(4) -0.0051(4)
C22 0.0173(5) 0.0155(4) 0.0152(4) 0.0022(3) -0.0007(3) -0.0024(4)
C23 0.0156(5) 0.0189(5) 0.0230(4) 0.0028(4) -0.0006(3) -0.0007(4)
C24 0.0260(6) 0.0171(5) 0.0233(5) 0.0006(4) 0.0066(4) 0.0004(4)
C25 0.0335(6) 0.0193(5) 0.0164(4) -0.0006(4) 0.0013(4) -0.0071(5)
C26 0.0217(5) 0.0236(5) 0.0226(4) 0.0011(4) -0.0056(4) -0.0060(4)
C27 0.0155(4) 0.0204(5) 0.0240(4) 0.0001(4) -0.0032(4) -0.0004(4)
Cl1 0.01633(11) 0.03000(14) 0.02538(11) -0.00293(10) -0.00540(9) 0.00615(11)
N1 0.0152(4) 0.0169(4) 0.0126(3) 0.0004(3) 0.0011(3) 0.0011(3)
O1 0.0197(4) 0.0146(3) 0.0162(3) 0.0040(3) 0.0029(3) 0.0012(3)
O2 0.0168(4) 0.0230(4) 0.0198(3) 0.0012(3) -0.0002(3) 0.0048(3)
O3 0.0416(6) 0.0309(5) 0.0168(3) 0.0011(3) 0.0050(4) -0.0027(4)

loop_
_atom_type_symbol
_atom_type_description
_atom_type_scat_dispersion_real
_atom_type_scat_dispersion_imag
_atom_type_scat_source
C C 0.0033 0.0016 'International Tables Vol C Tables 4.2.6.8 and 6.1.1.4'
H H 0.0000 0.0000 'International Tables Vol C Tables 4.2.6.8 and 6.1.1.4'
N N 0.0061 0.0033 'International Tables Vol C Tables 4.2.6.8 and 6.1.1.4'
O O 0.0106 0.0060 'International Tables Vol C Tables 4.2.6.8 and 6.1.1.4'
Cl Cl 0.1484 0.1585 'International Tables Vol C Tables 4.2.6.8 and 6.1.1.4'

loop_
_geom_angle_atom_site_label_1
_geom_angle_atom_site_label_2
_geom_angle_atom_site_label_3
_geom_angle
C8 C1 C2 122.47(10)
C8 C1 Cl1 119.03(8)
C2 C1 Cl1 118.50(8)
C3 C2 C1 117.72(9)
C2 C3 C6 119.90(9)
C2 C3 C4 131.58(9)
C6 C3 C4 108.50(9)
O1 C4 C3 114.04(9)
O1 C4 C5 105.07(8)
C3 C4 C5 101.95(8)
O1 C4 C16 111.63(7)
C3 C4 C16 114.35(8)
C5 C4 C16 108.76(8)
O2 C5 N1 125.47(10)
O2 C5 C4 126.09(9)
N1 C5 C4 108.44(9)
C7 C6 C3 122.44(10)
C7 C6 N1 127.62(9)
C3 C6 N1 109.94(9)
C6 C7 C8 117.57(9)
C1 C8 C7 119.84(10)
N1 C9 C10 112.39(9)
C15 C10 C11 119.20(10)
C15 C10 C9 120.40(10)
C11 C10 C9 120.37(9)
C12 C11 C10 120.42(11)
C11 C12 C13 120.30(11)
C14 C13 C12 119.46(11)
C13 C14 C15 120.62(10)
C14 C15 C10 119.98(11)
C17 C16 C21 112.05(9)
C17 C16 C4 110.16(9)
C21 C16 C4 111.56(8)
C18 C17 C16 125.82(10)
C17 C18 C20 116.07(10)
C17 C18 C19 126.07(10)
C20 C18 C19 117.82(9)
O3 C20 C18 124.15(12)
C22 C21 C16 112.46(8)
C23 C22 C27 118.66(10)
C23 C22 C21 120.29(10)
C27 C22 C21 121.02(10)
C22 C23 C24 120.73(11)
C25 C24 C23 120.34(11)
C24 C25 C26 119.28(11)
C25 C26 C27 120.39(12)
C26 C27 C22 120.59(11)
C5 N1 C6 111.10(8)
C5 N1 C9 124.43(9)
C6 N1 C9 124.46(9)

loop_
_geom_bond_atom_site_label_1
_geom_bond_atom_site_label_2
_geom_bond_distance
C1 C8 1.3865(15)
C1 C2 1.3937(14)
C1 Cl1 1.7461(11)
C2 C3 1.3831(15)
C3 C6 1.3984(13)
C3 C4 1.5151(14)
C4 O1 1.4203(12)
C4 C5 1.5480(14)
C4 C16 1.5615(14)
C5 O2 1.2210(14)
C5 N1 1.3621(13)
C6 C7 1.3849(14)
C6 N1 1.4110(14)
C7 C8 1.3979(17)
C9 N1 1.4568(13)
C9 C10 1.5090(15)
C10 C15 1.3945(14)
C10 C11 1.3970(16)
C11 C12 1.3873(17)
C12 C13 1.3910(18)
C13 C14 1.3858(19)
C14 C15 1.3940(16)
C16 C17 1.4971(14)
C16 C21 1.5453(15)
C17 C18 1.3419(14)
C18 C20 1.4736(16)
C18 C19 1.4972(17)
C20 O3 1.2212(14)
C21 C22 1.5121(15)
C22 C23 1.3910(16)
C22 C27 1.3948(16)
C23 C24 1.3928(17)
C24 C25 1.387(2)
C25 C26 1.3895(19)
C26 C27 1.3914(17)

loop_
_geom_torsion_atom_site_label_1
_geom_torsion_atom_site_label_2
_geom_torsion_atom_site_label_3
_geom_torsion_atom_site_label_4
_geom_torsion
C8 C1 C2 C3 2.87(16)
Cl1 C1 C2 C3 -176.35(8)
C1 C2 C3 C6 -2.38(15)
C1 C2 C3 C4 175.44(10)
C2 C3 C4 O1 68.78(14)
C6 C3 C4 O1 -113.21(9)
C2 C3 C4 C5 -178.55(11)
C6 C3 C4 C5 -0.55(11)
C2 C3 C4 C16 -61.38(15)
C6 C3 C4 C16 116.63(9)
O1 C4 C5 O2 -61.75(13)
C3 C4 C5 O2 179.03(10)
C16 C4 C5 O2 57.90(13)
O1 C4 C5 N1 118.08(9)
C3 C4 C5 N1 -1.14(11)
C16 C4 C5 N1 -122.27(9)
C2 C3 C6 C7 0.50(16)
C4 C3 C6 C7 -177.78(9)
C2 C3 C6 N1 -179.70(9)
C4 C3 C6 N1 2.02(11)
C3 C6 C7 C8 1.01(16)
N1 C6 C7 C8 -178.75(10)
C2 C1 C8 C7 -1.39(17)
Cl1 C1 C8 C7 177.82(9)
C6 C7 C8 C1 -0.57(16)
N1 C9 C10 C15 -128.57(11)
N1 C9 C10 C11 53.25(14)
C15 C10 C11 C12 0.63(17)
C9 C10 C11 C12 178.83(11)
C10 C11 C12 C13 -0.17(19)
C11 C12 C13 C14 -0.55(19)
C12 C13 C14 C15 0.80(18)
C13 C14 C15 C10 -0.34(17)
C11 C10 C15 C14 -0.38(16)
C9 C10 C15 C14 -178.58(10)
O1 C4 C16 C17 -51.99(11)
C3 C4 C16 C17 79.35(10)
C5 C4 C16 C17 -167.46(8)
O1 C4 C16 C21 -177.09(9)
C3 C4 C16 C21 -45.75(12)
C5 C4 C16 C21 67.44(11)
C21 C16 C17 C18 -125.91(11)
C4 C16 C17 C18 109.27(12)
C16 C17 C18 C20 -174.12(10)
C16 C17 C18 C19 3.68(19)
C17 C18 C20 O3 171.05(12)
C19 C18 C20 O3 -6.94(18)
C17 C16 C21 C22 48.88(13)
C4 C16 C21 C22 172.92(9)
C16 C21 C22 C23 -105.40(12)
C16 C21 C22 C27 72.52(13)
C27 C22 C23 C24 -0.51(16)
C21 C22 C23 C24 177.46(10)
C22 C23 C24 C25 -0.12(17)
C23 C24 C25 C26 0.40(17)
C24 C25 C26 C27 -0.06(17)
C25 C26 C27 C22 -0.57(18)
C23 C22 C27 C26 0.85(16)
C21 C22 C27 C26 -177.11(10)
O2 C5 N1 C6 -177.72(10)
C4 C5 N1 C6 2.45(11)
O2 C5 N1 C9 0.97(17)
C4 C5 N1 C9 -178.86(9)
C7 C6 N1 C5 176.91(10)
C3 C6 N1 C5 -2.88(12)
C7 C6 N1 C9 -1.78(17)
C3 C6 N1 C9 178.43(9)
C10 C9 N1 C5 -105.83(12)
C10 C9 N1 C6 72.69(13)

loop_
_cod_related_entry_id
_cod_related_entry_code
_cod_related_entry_database
1 30652059 ChemSpider
